data_2004576
loop_
_publ_author_name
'Okabe, N.'
'Miura, J.'
'Shimosaki, A.'

_publ_section_title
;
 Xanthurenic Acid Monohydrate
;
_journal_issue 3
_journal_name_full 'Acta Crystallographica Section C'
_journal_page_first 663
_journal_page_last 665
_journal_paper_doi 10.1107/S0108270195013072
_journal_volume 52
_journal_year 1996
_chemical_formula_iupac 'C10 H7 N1 O4, H2 O1'
_chemical_formula_moiety C9H4(OH)2NH^+^CO2^-^(H2O)
_chemical_formula_sum 'C10 H9 N O5'
_chemical_formula_weight 223.18
_space_group_crystal_system monoclinic
_space_group_IT_number 14
_space_group_name_Hall '-P 2ybc'
_space_group_name_H-M_alt 'P 1 21/c 1'
_atom_type_scat_source IntTabIV
_cell_angle_alpha 90
_cell_angle_beta 106.92(2)
_cell_angle_gamma 90
_cell_formula_units_Z 4
_cell_length_a 7.710(5)
_cell_length_b 12.354(2)
_cell_length_c 10.920(2)
_cell_measurement_reflns_used 25
_cell_measurement_temperature 296
_cell_measurement_theta_max 19.35
_cell_measurement_theta_min 15.45
_cell_volume 995.1(7)
_computing_cell_refinement 'MSC/AFC Diffractometer Control Software'
_computing_data_collection
;
MSC/AFC Diffractometer Control Software
(Molecular Structure Corporation, 1988)
;
_computing_data_reduction 'TEXSAN (Molecular Structure Corporation, 1985)'
_computing_molecular_graphics 'ORTEPII (Johnson, 1976)'
_computing_structure_refinement TEXSAN
_computing_structure_solution 'SHELX86 (Sheldrick, 1985) and DIRDIF (Beurskens, 1984)'
_diffrn_measurement_device 'Rigaku AFC-5R'
_diffrn_measurement_method \w-2\q
_diffrn_radiation_type MoK\a
_diffrn_radiation_wavelength 0.71069
_diffrn_reflns_av_R_equivalents 0.031
_diffrn_reflns_limit_h_max 10
_diffrn_reflns_limit_h_min 0
_diffrn_reflns_limit_k_max 15
_diffrn_reflns_limit_k_min 0
_diffrn_reflns_limit_l_max 13
_diffrn_reflns_limit_l_min -13
_diffrn_reflns_number 2565
_diffrn_reflns_theta_max 27.50
_diffrn_standards_decay_% 0.30
_diffrn_standards_interval_count 150
_diffrn_standards_interval_time 80
_diffrn_standards_number 3
_exptl_absorpt_coefficient_mu 0.114
_exptl_absorpt_correction_type none
_exptl_crystal_colour 'light brown'
_exptl_crystal_density_diffrn 1.490
_exptl_crystal_density_method 'not measured'
_exptl_crystal_description prism
_exptl_crystal_size_max 0.4
_exptl_crystal_size_mid 0.1
_exptl_crystal_size_min 0.1
_refine_diff_density_max 0.52
_refine_diff_density_min -0.42
_refine_ls_extinction_method none
_refine_ls_goodness_of_fit_obs 2.64
_refine_ls_hydrogen_treatment 'H atom parameters not refined'
_refine_ls_number_parameters 145
_refine_ls_number_reflns 1473
_refine_ls_R_factor_obs 0.072
_refine_ls_shift/esd_max 0.018
_refine_ls_structure_factor_coef F
_refine_ls_weighting_details 'w = 4F~o~^2^/\s^2^(F~o~^2^)'
_refine_ls_weighting_scheme calc
_refine_ls_wR_factor_obs 0.087
_reflns_number_observed 1473
_reflns_number_total 2397
_reflns_observed_criterion I>2\s(I)
_cod_data_source_file as1218.cif
_cod_data_source_block xanth
_cod_depositor_comments
;
 Updating space group information and adding the symmetry operation list.

 Antanas Vaitkus,
 2018-06-15

 Marking attached hydrogen atoms.

 Antanas Vaitkus,
 2017-03-24

The following automatic conversions were performed:

'_refine_ls_weighting_scheme' value 'w = 4F~o~^2^/\s^2^(F~o~^2^)' was
changed to 'calc'. New tag '_refine_ls_weighting_details' was
created. The value of the new tag was set to 'w =
4F~o~^2^/\s^2^(F~o~^2^)'.

Automatic conversion script
Id: cif_fix_values 3143 2015-03-26 13:38:13Z robertas 
;
_cod_original_sg_symbol_H-M 'P 21/c'
_cod_original_formula_sum 'C10 H9 N1 O5'
_cod_database_code 2004576

loop_
_space_group_symop_id
_space_group_symop_operation_xyz
1 x,y,z
2 -x,y+1/2,-z+1/2
3 -x,-y,-z
4 x,-y+1/2,z+1/2

loop_
_atom_site_aniso_label
_atom_site_aniso_U_11
_atom_site_aniso_U_22
_atom_site_aniso_U_33
_atom_site_aniso_U_12
_atom_site_aniso_U_13
_atom_site_aniso_U_23
O(1) 0.072(2) 0.042(2) 0.042(2) 0.017(2) 0.001(2) 0.0100(10)
O(2) 0.051(2) 0.026(2) 0.062(2) 0.0080(10) 0.0140(10) -0.0030(10)
O(3) 0.049(2) 0.064(2) 0.062(2) -0.003(2) 0.011(2) -0.007(2)
O(4) 0.0340(10) 0.056(2) 0.0280(10) 0.0010(10) 0.0040(10) 0.0020(10)
O(8) 0.063(2) 0.039(2) 0.030(2) -0.0060(10) 0.0100(10) -0.0010(10)
N(1) 0.027(2) 0.029(2) 0.027(2) 0.0000(10) 0.0000(10) 0.0010(10)
C(2) 0.023(2) 0.027(2) 0.036(2) -0.001(2) 0.007(2) 0.000(2)
C(3) 0.031(2) 0.031(2) 0.037(2) 0.000(2) 0.010(2) -0.006(2)
C(4) 0.022(2) 0.041(2) 0.028(2) -0.003(2) 0.0060(10) 0.000(2)
C(5) 0.030(2) 0.035(2) 0.048(3) 0.003(2) 0.006(2) 0.011(2)
C(6) 0.036(2) 0.029(2) 0.060(3) 0.000(2) 0.014(2) 0.003(2)
C(7) 0.044(2) 0.033(2) 0.053(3) -0.004(2) 0.017(2) -0.012(2)
C(8) 0.034(2) 0.029(2) 0.039(2) -0.005(2) 0.011(2) -0.001(2)
C(9) 0.024(2) 0.022(2) 0.035(2) -0.003(2) 0.008(2) 0.001(2)
C(10) 0.023(2) 0.028(2) 0.035(2) -0.003(2) 0.006(2) 0.002(2)
C(11) 0.032(2) 0.030(2) 0.047(3) 0.001(2) 0.012(2) 0.008(2)

loop_
_atom_site_label
_atom_site_fract_x
_atom_site_fract_y
_atom_site_fract_z
_atom_site_B_iso_or_equiv
_atom_site_attached_hydrogens
O(1) -.0327(4) .7532(3) -0.1460(3) 4.40(10) 0
O(2) .0415(4) .8318(2) .0473(3) 3.70(10) 0
O(3) .2427(4) .0145(3) 1.0093(3) 4.7(2) 2
O(4) .4092(3) .5304(2) .3200(2) 3.20(10) 0
O(8) .1496(4) .4297(2) -0.2373(2) 3.50(10) 0
N(1) .1521(4) .5774(3) -.0566(3) 2.30(10) 0
C(2) .1454(4) .6538(3) .0287(3) 2.30(10) 0
C(3) .2292(5) .6401(3) .1554(4) 2.60(10) 0
C(4) .3316(5) .5454(3) .2026(3) 2.40(10) 0
C(5) .4403(5) .3685(3) .1409(4) 3.0(2) 0
C(6) .4396(5) .2930(3) .0488(4) 3.3(2) 0
C(7) .3427(6) .3109(3) -.0787(4) 3.4(2) 0
C(8) .2463(5) .4056(3) -0.1154(4) 2.6(2) 0
C(9) .2480(5) .4834(3) -.0212(3) 2.20(10) 0
C(10) .3432(5) .4662(3) .1079(3) 2.30(10) 0
C(11) .0415(5) .7550(3) -.0279(4) 2.9(2) 0
H(1) .0954 .5952 -0.1380 2.0 0
H(3) .2134 .6997 .2052 3.1 0
H(4) .3291 .5380 .3902 3.9 0
H(5) .5028 .3514 .2195 2.9 0
H(6) .5388 .2255 .0839 3.8 0
H(7) .3365 .2658 -0.1547 4.0 0
H(8) .1971 .4549 -0.3044 4.2 0

loop_
_geom_angle_atom_site_label_1
_geom_angle_atom_site_label_2
_geom_angle_atom_site_label_3
_geom_angle
_geom_angle_publ_flag
C(2) N(1) C(9) 121.9(3) yes
N(1) C(2) C(3) 121.3(3) yes
N(1) C(2) C(11) 114.9(3) yes
C(3) C(2) C(11) 123.8(3) yes
C(2) C(3) C(4) 121.5(3) yes
O(4) C(4) C(3) 122.6(4) yes
O(4) C(4) C(10) 121.2(3) yes
C(3) C(4) C(10) 116.2(3) yes
C(6) C(5) C(10) 120.4(4) yes
C(5) C(6) C(7) 120.8(4) yes
C(6) C(7) C(8) 120.7(4) yes
O(8) C(8) C(7) 124.5(4) yes
O(8) C(8) C(9) 117.0(3) yes
C(7) C(8) C(9) 118.5(4) yes
N(1) C(9) C(8) 119.0(3) yes
N(1) C(9) C(10) 119.6(3) yes
C(8) C(9) C(10) 121.5(3) yes
C(4) C(10) C(5) 122.4(3) yes
C(4) C(10) C(9) 119.5(3) yes
C(5) C(10) C(9) 118.0(3) yes
O(1) C(11) O(2) 127.0(4) yes
O(1) C(11) C(2) 115.7(4) yes
O(2) C(11) C(2) 117.2(3) yes
C(4) O(4) H(4) 119.37 no
C(8) O(8) H(8) 126.63 no
C(2) N(1) H(1) 114.30 no
C(9) N(1) H(1) 123.69 no
C(2) C(3) H(3) 112.78 no
C(4) C(3) H(3) 125.74 no
C(6) C(5) H(5) 115.88 no
C(10) C(5) H(5) 123.67 no
C(5) C(6) H(6) 113.54 no
C(7) C(6) H(6) 124.98 no
C(6) C(7) H(7) 129.09 no
C(8) C(7) H(7) 110.08 no

loop_
_geom_bond_atom_site_label_1
_geom_bond_atom_site_label_2
_geom_bond_distance
_geom_bond_publ_flag
O(1) C(11) 1.250(5) yes
O(2) C(11) 1.254(5) yes
O(4) C(4) 1.261(4) yes
O(8) C(8) 1.356(5) yes
N(1) C(2) 1.337(5) yes
N(1) C(9) 1.370(4) yes
C(2) C(3) 1.356(5) yes
C(2) C(11) 1.517(5) yes
C(3) C(4) 1.421(5) yes
C(4) C(10) 1.446(5) yes
C(5) C(6) 1.370(6) yes
C(5) C(10) 1.410(5) yes
C(6) C(7) 1.393(6) yes
C(7) C(8) 1.382(6) yes
C(8) C(9) 1.405(5) yes
C(9) C(10) 1.403(5) yes
O(4) H(4) 1.119 no
O(8) H(8) 0.962 no
N(1) H(1) 0.896 no
C(3) H(3) 0.944 no
C(5) H(5) 0.880 no
C(6) H(6) 1.121 no
C(7) H(7) 0.989 no
